data_2222943
loop_
_publ_author_name
'Cui, Yue'
'Gao, Qian'
'Zhang, Chao-Yan'
'Xie, Ya-Bo'

_publ_section_title
;
 Tetra-\m-acetato-bis[(pyridine
 <i>N</i>-oxide)copper(II)](<i>Cu</i>---<i>Cu</i>)
;
_journal_coeditor_code YA2100
_journal_issue 8
_journal_name_full 'Acta Crystallographica Section E'
_journal_page_first m850
_journal_paper_doi 10.1107/S1600536809024222
_journal_volume 65
_journal_year 2009
_chemical_formula_iupac '[Cu2 (C2 H3 O2)4 (C5 H5 N O)2]'
_chemical_formula_moiety 'C18 H22 Cu2 N2 O10'
_chemical_formula_sum 'C18 H22 Cu2 N2 O10'
_chemical_formula_weight 553.46
_chemical_name_systematic
;Tetra-\m-acetato-bis[(pyridine
 <i>N</i>-oxide)copper(II)](<i>Cu</i>---<i>Cu</i>)
;
_space_group_IT_number 14
_symmetry_cell_setting monoclinic
_symmetry_space_group_name_Hall '-P 2ybc'
_symmetry_space_group_name_H-M 'P 1 21/c 1'
_atom_sites_solution_hydrogens geom
_atom_sites_solution_primary direct
_atom_sites_solution_secondary difmap
_cell_angle_alpha 90.00
_cell_angle_beta 99.970(2)
_cell_angle_gamma 90.00
_cell_formula_units_Z 2
_cell_length_a 9.6737(11)
_cell_length_b 13.5886(16)
_cell_length_c 8.5236(10)
_cell_measurement_reflns_used 3911
_cell_measurement_temperature 296(2)
_cell_measurement_theta_max 27.9
_cell_measurement_theta_min 2.6
_cell_volume 1103.5(2)
_computing_cell_refinement 'SAINT (Bruker, 1998)'
_computing_data_collection 'SMART (Bruker, 1998)'
_computing_data_reduction 'SAINT (Bruker, 1998)'
_computing_molecular_graphics 'SHELXTL (Sheldrick, 2008)'
_computing_publication_material 'SHELXTL (Sheldrick, 2008)'
_computing_structure_refinement 'SHELXL97 (Sheldrick, 2008)'
_computing_structure_solution 'SHELXS97 (Sheldrick, 2008)'
_diffrn_ambient_temperature 296(2)
_diffrn_measured_fraction_theta_full 0.999
_diffrn_measured_fraction_theta_max 0.999
_diffrn_measurement_device_type 'Bruker SMART CCD area-detector'
_diffrn_measurement_method '\f and \w'
_diffrn_radiation_monochromator graphite
_diffrn_radiation_source 'fine-focus sealed tube'
_diffrn_radiation_type MoK\a
_diffrn_radiation_wavelength 0.71073
_diffrn_reflns_av_R_equivalents 0.015
_diffrn_reflns_av_sigmaI/netI 0.017
_diffrn_reflns_limit_h_max 11
_diffrn_reflns_limit_h_min -10
_diffrn_reflns_limit_k_max 9
_diffrn_reflns_limit_k_min -16
_diffrn_reflns_limit_l_max 9
_diffrn_reflns_limit_l_min -10
_diffrn_reflns_number 5445
_diffrn_reflns_theta_full 25.0
_diffrn_reflns_theta_max 25.0
_diffrn_reflns_theta_min 2.1
_diffrn_standards_decay_% 0
_diffrn_standards_interval_count 0
_diffrn_standards_number 0
_exptl_absorpt_coefficient_mu 1.98
_exptl_absorpt_correction_T_max 0.680
_exptl_absorpt_correction_T_min 0.673
_exptl_absorpt_correction_type multi-scan
_exptl_absorpt_process_details '(SADABS; Bruker, 1998)'
_exptl_crystal_colour blue
_exptl_crystal_density_diffrn 1.666
_exptl_crystal_density_method 'not measured'
_exptl_crystal_description block
_exptl_crystal_F_000 564
_exptl_crystal_size_max 0.2
_exptl_crystal_size_mid 0.2
_exptl_crystal_size_min 0.2
_refine_diff_density_max 0.43
_refine_diff_density_min -0.33
_refine_ls_extinction_method none
_refine_ls_goodness_of_fit_ref 1.07
_refine_ls_hydrogen_treatment constr
_refine_ls_matrix_type full
_refine_ls_number_parameters 145
_refine_ls_number_reflns 1936
_refine_ls_number_restraints 0
_refine_ls_restrained_S_all 1.07
_refine_ls_R_factor_all 0.029
_refine_ls_R_factor_gt 0.025
_refine_ls_shift/su_max 0.001
_refine_ls_shift/su_mean 0.000
_refine_ls_structure_factor_coef Fsqd
_refine_ls_weighting_details 'calc w=1/[\s^2^(Fo^2^)+(0.0352P)^2^+0.7718P] where P=(Fo^2^+2Fc^2^)/3'
_refine_ls_weighting_scheme calc
_refine_ls_wR_factor_gt 0.068
_refine_ls_wR_factor_ref 0.070
_reflns_number_gt 1713
_reflns_number_total 1936
_reflns_threshold_expression I>2\s(I)
_cod_data_source_file ya2100.cif
_cod_data_source_block I
_cod_depositor_comments
;
The following automatic conversions were performed:
'_symmetry_cell_setting' value 'Monoclinic' changed to 'monoclinic'
according to '/home/saulius/struct/CIF-dictionaries/cif_core.dic'
dictionary named 'cif_core.dic' version 2.4.1 from 2010-06-29.

Automatic conversion script
Id: cif_fix_enum 1527 2010-12-29 10:47:43Z saulius 

The following automatic conversions were performed:

'_symmetry_cell_setting' value 'Monoclinic' changed to 'monoclinic'
according to /home/saulius/struct/CIF-dictionaries/cif_core.dic
dictionary named 'cif_core.dic' version 2.4.1 from 2010-06-29.

Automatic conversion script
Id: cif_fix_values 1715 2011-07-08 13:25:40Z adriana 
;
_cod_original_sg_symbol_H-M 'P 21/c'
_cod_database_code 2222943
_cod_database_fobs_code 2222943

loop_
_symmetry_equiv_pos_as_xyz
'x, y, z'
'-x, y+1/2, -z+1/2'
'-x, -y, -z'
'x, -y-1/2, z-1/2'

loop_
_atom_site_type_symbol
_atom_site_label
_atom_site_fract_x
_atom_site_fract_y
_atom_site_fract_z
_atom_site_U_iso_or_equiv
_atom_site_adp_type
_atom_site_calc_flag
_atom_site_refinement_flags
_atom_site_occupancy
_atom_site_disorder_assembly
_atom_site_disorder_group
O O3 0.55087(19) -0.15687(13) -0.0542(2) 0.0457(5) Uani d . 1 . .
O O4 0.69513(18) -0.02840(14) 0.1692(2) 0.0411(4) Uani d . 1 . .
Cu Cu1 0.38549(3) 0.01927(2) 0.05882(3) 0.02846(12) Uani d . 1 . .
O O5 0.50246(19) 0.00354(14) 0.2694(2) 0.0424(4) Uani d . 1 . .
O O2 0.35940(18) -0.12383(13) 0.0480(2) 0.0408(4) Uani d . 1 . .
N N1 0.11758(19) 0.11134(15) 0.1808(2) 0.0330(4) Uani d . 1 . .
C C8 0.6302(3) -0.01859(17) 0.2828(3) 0.0335(5) Uani d . 1 . .
O O1 0.18110(19) 0.03795(15) 0.1215(3) 0.0520(5) Uani d . 1 . .
C C6 0.4409(3) -0.18155(18) -0.0051(3) 0.0349(5) Uani d . 1 . .
C C1 0.1856(3) 0.1945(2) 0.2326(3) 0.0409(6) Uani d . 1 . .
H H1A 0.2801 0.2014 0.2261 0.049 Uiso calc R 1 . .
C C5 -0.0186(2) 0.1004(2) 0.1894(3) 0.0406(6) Uani d . 1 . .
H H5A -0.0653 0.0428 0.1529 0.049 Uiso calc R 1 . .
C C9 0.7115(3) -0.0358(2) 0.4475(3) 0.0506(7) Uani d . 1 . .
H H9A 0.8070 -0.0518 0.4408 0.076 Uiso calc R 1 . .
H H9B 0.6700 -0.0892 0.4966 0.076 Uiso calc R 1 . .
H H9C 0.7096 0.0228 0.5102 0.076 Uiso calc R 1 . .
C C2 0.1170(3) 0.2692(2) 0.2948(3) 0.0499(7) Uani d . 1 . .
H H2A 0.1650 0.3265 0.3302 0.060 Uiso calc R 1 . .
C C4 -0.0892(3) 0.1741(2) 0.2519(4) 0.0509(7) Uani d . 1 . .
H H4A -0.1835 0.1658 0.2581 0.061 Uiso calc R 1 . .
C C3 -0.0225(3) 0.2599(2) 0.3054(4) 0.0545(8) Uani d . 1 . .
H H3A -0.0702 0.3102 0.3474 0.065 Uiso calc R 1 . .
C C7 0.4047(3) -0.2887(2) -0.0104(4) 0.0530(7) Uani d . 1 . .
H H7A 0.3190 -0.2983 0.0300 0.080 Uiso calc R 1 . .
H H7B 0.4789 -0.3249 0.0539 0.080 Uiso calc R 1 . .
H H7C 0.3930 -0.3117 -0.1184 0.080 Uiso calc R 1 . .

loop_
_atom_site_aniso_label
_atom_site_aniso_U_11
_atom_site_aniso_U_22
_atom_site_aniso_U_33
_atom_site_aniso_U_12
_atom_site_aniso_U_13
_atom_site_aniso_U_23
O3 0.0419(10) 0.0288(9) 0.0715(13) -0.0013(8) 0.0238(9) -0.0027(9)
O4 0.0337(9) 0.0532(12) 0.0363(9) 0.0075(8) 0.0062(7) 0.0057(8)
Cu1 0.02487(17) 0.02651(18) 0.03512(19) 0.00156(11) 0.00833(12) 0.00071(11)
O5 0.0362(10) 0.0558(12) 0.0356(9) 0.0061(8) 0.0071(7) -0.0015(8)
O2 0.0409(10) 0.0286(9) 0.0557(11) -0.0019(7) 0.0158(8) 0.0008(8)
N1 0.0279(10) 0.0374(11) 0.0350(10) -0.0006(9) 0.0088(8) -0.0034(9)
C8 0.0374(13) 0.0264(12) 0.0364(13) -0.0007(10) 0.0055(10) 0.0015(10)
O1 0.0339(10) 0.0484(12) 0.0788(14) -0.0019(8) 0.0237(9) -0.0203(10)
C6 0.0356(13) 0.0277(12) 0.0402(13) -0.0017(10) 0.0034(10) 0.0044(10)
C1 0.0319(13) 0.0444(15) 0.0470(15) -0.0119(11) 0.0089(11) -0.0035(12)
C5 0.0275(12) 0.0444(15) 0.0512(15) -0.0077(11) 0.0106(11) -0.0127(12)
C9 0.0508(16) 0.0627(19) 0.0368(15) 0.0086(14) 0.0031(12) 0.0055(13)
C2 0.0540(17) 0.0408(15) 0.0554(18) -0.0122(13) 0.0108(13) -0.0108(13)
C4 0.0308(14) 0.0589(18) 0.0654(18) -0.0008(12) 0.0146(12) -0.0178(15)
C3 0.0526(17) 0.0506(18) 0.0626(19) 0.0068(14) 0.0162(14) -0.0180(15)
C7 0.0568(18) 0.0282(14) 0.077(2) -0.0029(12) 0.0187(15) 0.0036(14)

loop_
_atom_type_symbol
_atom_type_description
_atom_type_scat_dispersion_real
_atom_type_scat_dispersion_imag
_atom_type_scat_source
C C 0.0033 0.0016 'International Tables Vol C Tables 4.2.6.8 and 6.1.1.4'
H H 0.0000 0.0000 'International Tables Vol C Tables 4.2.6.8 and 6.1.1.4'
N N 0.0061 0.0033 'International Tables Vol C Tables 4.2.6.8 and 6.1.1.4'
O O 0.0106 0.0060 'International Tables Vol C Tables 4.2.6.8 and 6.1.1.4'
Cu Cu 0.3201 1.2651 'International Tables Vol C Tables 4.2.6.8 and 6.1.1.4'

loop_
_geom_angle_atom_site_label_1
_geom_angle_atom_site_label_2
_geom_angle_atom_site_label_3
_geom_angle_site_symmetry_1
_geom_angle_site_symmetry_3
_geom_angle
_geom_angle_publ_flag
C6 O3 Cu1 . 3_655 123.11(16) ?
C8 O4 Cu1 . 3_655 126.30(16) ?
O5 Cu1 O2 . . 89.09(8) ?
O5 Cu1 O4 . 3_655 167.89(7) ?
O2 Cu1 O4 . 3_655 89.45(8) ?
O5 Cu1 O3 . 3_655 89.38(8) ?
O2 Cu1 O3 . 3_655 167.91(7) ?
O4 Cu1 O3 3_655 3_655 89.55(8) ?
O5 Cu1 O1 . . 101.25(8) ?
O2 Cu1 O1 . . 90.70(7) ?
O4 Cu1 O1 3_655 . 90.79(8) ?
O3 Cu1 O1 3_655 . 101.35(7) ?
O5 Cu1 Cu1 . 3_655 86.37(6) ?
O2 Cu1 Cu1 . 3_655 83.97(5) ?
O4 Cu1 Cu1 3_655 3_655 81.52(5) ?
O3 Cu1 Cu1 3_655 3_655 83.97(5) ?
O1 Cu1 Cu1 . 3_655 170.66(6) ?
C8 O5 Cu1 . . 120.79(16) ?
C6 O2 Cu1 . . 123.67(16) ?
O1 N1 C5 . . 117.7(2) ?
O1 N1 C1 . . 121.9(2) ?
C5 N1 C1 . . 120.3(2) ?
O4 C8 O5 . . 124.9(2) ?
O4 C8 C9 . . 117.0(2) ?
O5 C8 C9 . . 118.0(2) ?
N1 O1 Cu1 . . 134.01(15) ?
O2 C6 O3 . . 125.2(2) ?
O2 C6 C7 . . 117.5(2) ?
O3 C6 C7 . . 117.3(2) ?
N1 C1 C2 . . 120.5(2) ?
N1 C1 H1A . . 119.7 ?
C2 C1 H1A . . 119.7 ?
N1 C5 C4 . . 120.1(2) ?
N1 C5 H5A . . 120.0 ?
C4 C5 H5A . . 120.0 ?
C8 C9 H9A . . 109.5 ?
C8 C9 H9B . . 109.5 ?
H9A C9 H9B . . 109.5 ?
C8 C9 H9C . . 109.5 ?
H9A C9 H9C . . 109.5 ?
H9B C9 H9C . . 109.5 ?
C1 C2 C3 . . 120.3(3) ?
C1 C2 H2A . . 119.8 ?
C3 C2 H2A . . 119.8 ?
C5 C4 C3 . . 120.9(3) ?
C5 C4 H4A . . 119.6 ?
C3 C4 H4A . . 119.6 ?
C4 C3 C2 . . 117.8(3) ?
C4 C3 H3A . . 121.1 ?
C2 C3 H3A . . 121.1 ?
C6 C7 H7A . . 109.5 ?
C6 C7 H7B . . 109.5 ?
H7A C7 H7B . . 109.5 ?
C6 C7 H7C . . 109.5 ?
H7A C7 H7C . . 109.5 ?
H7B C7 H7C . . 109.5 ?

loop_
_geom_bond_atom_site_label_1
_geom_bond_atom_site_label_2
_geom_bond_site_symmetry_2
_geom_bond_distance
_geom_bond_publ_flag
O3 C6 . 1.254(3) ?
O4 C8 . 1.250(3) ?
Cu1 O5 . 1.9605(18) ?
Cu1 O2 . 1.9610(18) ?
Cu1 O4 3_655 1.9685(17) ?
Cu1 O3 3_655 1.9710(18) ?
Cu1 O1 . 2.1507(18) ?
Cu1 Cu1 3_655 2.6376(6) ?
O5 C8 . 1.257(3) ?
O2 C6 . 1.251(3) ?
N1 O1 . 1.317(3) ?
N1 C5 . 1.340(3) ?
N1 C1 . 1.344(3) ?
C8 C9 . 1.504(3) ?
C6 C7 . 1.496(3) ?
C1 C2 . 1.369(4) ?
C1 H1A . 0.9300 ?
C5 C4 . 1.370(4) ?
C5 H5A . 0.9300 ?
C9 H9A . 0.9600 ?
C9 H9B . 0.9600 ?
C9 H9C . 0.9600 ?
C2 C3 . 1.373(4) ?
C2 H2A . 0.9300 ?
C4 C3 . 1.372(4) ?
C4 H4A . 0.9300 ?
C3 H3A . 0.9300 ?
C7 H7A . 0.9600 ?
C7 H7B . 0.9600 ?
C7 H7C . 0.9600 ?

loop_
_geom_torsion_atom_site_label_1
_geom_torsion_atom_site_label_2
_geom_torsion_atom_site_label_3
_geom_torsion_atom_site_label_4
_geom_torsion_site_symmetry_1
_geom_torsion_site_symmetry_2
_geom_torsion_site_symmetry_3
_geom_torsion_site_symmetry_4
_geom_torsion
_geom_torsion_publ_flag
O2 Cu1 O5 C8 . . . . 82.77(19) ?
O4 Cu1 O5 C8 3_655 . . . -0.3(5) ?
O3 Cu1 O5 C8 3_655 . . . -85.24(19) ?
O1 Cu1 O5 C8 . . . . 173.30(19) ?
Cu1 Cu1 O5 C8 3_655 . . . -1.25(18) ?
O5 Cu1 O2 C6 . . . . -88.0(2) ?
O4 Cu1 O2 C6 3_655 . . . 79.9(2) ?
O3 Cu1 O2 C6 3_655 . . . -5.3(5) ?
O1 Cu1 O2 C6 . . . . 170.7(2) ?
Cu1 Cu1 O2 C6 3_655 . . . -1.59(19) ?
Cu1 O4 C8 O5 3_655 . . . -3.5(4) ?
Cu1 O4 C8 C9 3_655 . . . 175.76(18) ?
Cu1 O5 C8 O4 . . . . 3.1(3) ?
Cu1 O5 C8 C9 . . . . -176.22(18) ?
C5 N1 O1 Cu1 . . . . 172.94(19) ?
C1 N1 O1 Cu1 . . . . -7.5(4) ?
O5 Cu1 O1 N1 . . . . 76.0(2) ?
O2 Cu1 O1 N1 . . . . 165.2(2) ?
O4 Cu1 O1 N1 3_655 . . . -105.3(2) ?
O3 Cu1 O1 N1 3_655 . . . -15.6(3) ?
Cu1 O2 C6 O3 . . . . 1.9(4) ?
Cu1 O2 C6 C7 . . . . -178.14(19) ?
Cu1 O3 C6 O2 3_655 . . . -0.8(4) ?
Cu1 O3 C6 C7 3_655 . . . 179.25(19) ?
O1 N1 C1 C2 . . . . -179.5(2) ?
C5 N1 C1 C2 . . . . 0.0(4) ?
O1 N1 C5 C4 . . . . 179.2(3) ?
C1 N1 C5 C4 . . . . -0.3(4) ?
N1 C1 C2 C3 . . . . 0.1(4) ?
N1 C5 C4 C3 . . . . 0.5(5) ?
C5 C4 C3 C2 . . . . -0.3(5) ?
C1 C2 C3 C4 . . . . 0.0(5) ?
